data_1546335
loop_
_publ_author_name
'Gair, Joe J.'
'Haines, Brandon E.'
'Filatov, Alexander S.'
'Musaev, D. G.'
'Lewis, Jared C.'

_publ_section_title
;
 Mono-N-Protected Amino Acid Ligands Stabilize Dimeric Palladium(II)
 Complexes of Importance to C-H Functionalization
;
_journal_name_full 'Chem. Sci.'
_journal_paper_doi 10.1039/C7SC01674C
_journal_year 2017
_chemical_formula_moiety 'C18 H23.60 Cl2.40 N2 Pd2'
_chemical_formula_sum 'C18 H23.6 Cl2.4 N2 Pd2'
_chemical_formula_weight 565.87
_space_group_crystal_system monoclinic
_space_group_IT_number 14
_space_group_name_Hall '-P 2ybc'
_space_group_name_H-M_alt 'P 1 21/c 1'
_symmetry_space_group_name_Hall '-P 2ybc'
_symmetry_space_group_name_H-M 'P 1 21/c 1'
_atom_sites_solution_hydrogens geom
_atom_sites_solution_primary dual
_atom_sites_solution_secondary difmap
_audit_creation_date 2016-12-29
_audit_creation_method
;
Olex2 1.2
(compiled 2016.11.30 svn.r3356 for OlexSys, GUI svn.r5269)
;
_audit_update_record
;
2017-04-15 deposited with the CCDC.
2017-06-16 downloaded from the CCDC.
;
_cell_angle_alpha 90
_cell_angle_beta 108.6070(13)
_cell_angle_gamma 90
_cell_formula_units_Z 2
_cell_length_a 7.8606(4)
_cell_length_b 15.7100(9)
_cell_length_c 8.3499(4)
_cell_measurement_reflns_used 9981
_cell_measurement_temperature 100(2)
_cell_measurement_theta_max 31.95
_cell_measurement_theta_min 2.59
_cell_volume 977.23(9)
_computing_cell_refinement 'SAINT V.8.35A (Bruker AXS Inc., 2013)'
_computing_data_collection 'APEX3 v.2015.9-0 (Bruker AXS Inc., 2015)'
_computing_data_reduction 'SAINT V.8.35A (Bruker AXS Inc., 2013)'
_computing_molecular_graphics
;
OLEX2: a complete structure solution, refinement and analysis program 
Dolomanov et al., 2009

Mercury: visualization and analysis of crystal structures
Macrae, et al., 2006

O. V. Dolomanov, L. J. Bourhis, R. J. Gildea, J. A. K. Howard and H. Puschmann.
J. Appl. Cryst. (2009). 42, 339-341;

C. F. Macrae, P. R. Edgington, P. McCabe, E. Pidcock, G. P. Shields, R. Taylor,
M. Towler and J. van de Streek, J. Appl. Cryst. (2006). 39, 453-457.
;
_computing_publication_material
;
 APEX3 v.2015.5-2 (Bruker AXS Inc., 2015)
 OLEX2 (Dolomanov et al., 2009)
;
_computing_structure_refinement 'XL-2014/7 (Sheldrick, 2015b)'
_computing_structure_solution 'XT 2014/5 (Sheldrick, 2015a)'
_diffrn_ambient_temperature 100(2)
_diffrn_detector_area_resol_mean 10.4167
_diffrn_measured_fraction_theta_full 1.000
_diffrn_measured_fraction_theta_max 0.995
_diffrn_measurement_device_type 'Bruker D8 Venture PHOTON 100 CMOS'
_diffrn_measurement_method '\f and \w scans'
_diffrn_radiation_monochromator mirrors
_diffrn_radiation_type MoK\a
_diffrn_radiation_wavelength 0.71073
_diffrn_reflns_av_R_equivalents 0.0442
_diffrn_reflns_av_unetI/netI 0.0186
_diffrn_reflns_Laue_measured_fraction_full 1.000
_diffrn_reflns_Laue_measured_fraction_max 0.995
_diffrn_reflns_limit_h_max 11
_diffrn_reflns_limit_h_min -11
_diffrn_reflns_limit_k_max 23
_diffrn_reflns_limit_k_min -23
_diffrn_reflns_limit_l_max 12
_diffrn_reflns_limit_l_min -12
_diffrn_reflns_number 54669
_diffrn_reflns_point_group_measured_fraction_full 1.000
_diffrn_reflns_point_group_measured_fraction_max 0.995
_diffrn_reflns_theta_full 25.242
_diffrn_reflns_theta_max 32.246
_diffrn_reflns_theta_min 2.593
_diffrn_source 'INCOATEC ImuS micro-focus source'
_diffrn_standards_number 0
_exptl_absorpt_coefficient_mu 2.171
_exptl_absorpt_correction_T_max 0.7463
_exptl_absorpt_correction_T_min 0.6407
_exptl_absorpt_correction_type multi-scan
_exptl_absorpt_process_details
;
SADABS-2016/2 (Bruker,2016/2) was used for absorption correction.
wR2(int) was 0.1092 before and 0.0492 after correction.
The Ratio of minimum to maximum transmission is 0.8585.
The \l/2 correction factor is 0.00150.
;
_exptl_crystal_colour yellow
_exptl_crystal_colour_primary yellow
_exptl_crystal_density_diffrn 1.923
_exptl_crystal_description block
_exptl_crystal_F_000 556.8
_exptl_crystal_size_max 0.34
_exptl_crystal_size_mid 0.24
_exptl_crystal_size_min 0.18
_refine_diff_density_max 1.629
_refine_diff_density_min -0.795
_refine_diff_density_rms 0.125
_refine_ls_extinction_method none
_refine_ls_goodness_of_fit_ref 1.290
_refine_ls_hydrogen_treatment constr
_refine_ls_matrix_type full
_refine_ls_number_parameters 120
_refine_ls_number_reflns 3456
_refine_ls_number_restraints 0
_refine_ls_restrained_S_all 1.290
_refine_ls_R_factor_all 0.0529
_refine_ls_R_factor_gt 0.0419
_refine_ls_shift/su_max 0.000
_refine_ls_shift/su_mean 0.000
_refine_ls_structure_factor_coef Fsqd
_refine_ls_weighting_details 'w=1/[\s^2^(Fo^2^)+(0.0236P)^2^+2.2097P] where P=(Fo^2^+2Fc^2^)/3'
_refine_ls_weighting_scheme calc
_refine_ls_wR_factor_gt 0.0876
_refine_ls_wR_factor_ref 0.0907
_reflns_Friedel_coverage 0.000
_reflns_number_gt 2990
_reflns_number_total 3456
_reflns_threshold_expression 'I > 2\s(I)'
_cod_data_source_file c7sc01674c6.cif
_cod_data_source_block complex_16
_cod_original_formula_sum 'C18 H23.60 Cl2.40 N2 Pd2'
_cod_database_code 1546335
_shelx_space_group_comment
;
The symmetry employed for this shelxl refinement is uniquely defined
by the following loop, which should always be used as a source of
symmetry information in preference to the above space-group names.
They are only intended as comments.
;
_shelx_estimated_absorpt_t_max 0.696
_shelx_estimated_absorpt_t_min 0.526
_olex2_refinement_description
;
1. Fixed Uiso
 At 1.2 times of:
  All C(H) groups, All C(H,H) groups
 At 1.5 times of:
  All C(H,H,H) groups
2. Others
 Fixed Sof: Cl2(0.2) H5(0.8)
3.a Secondary CH2 refined with riding coordinates:
 C7(H7A,H7B)
3.b Aromatic/amide H refined with riding coordinates:
 C2(H2), C3(H3), C4(H4), C5(H5)
3.c Idealised Me refined as rotating group:
 C8(H8A,H8B,H8C), C9(H9A,H9B,H9C)
;
_shelx_shelxl_version_number 2016/6
_olex2_submission_special_instructions 'No special instructions were received'

loop_
_space_group_symop_operation_xyz
'x, y, z'
'-x, y+1/2, -z+1/2'
'-x, -y, -z'
'x, -y-1/2, z-1/2'

loop_
_atom_site_label
_atom_site_type_symbol
_atom_site_fract_x
_atom_site_fract_y
_atom_site_fract_z
_atom_site_U_iso_or_equiv
_atom_site_adp_type
_atom_site_occupancy
_atom_site_site_symmetry_order
_atom_site_calc_flag
_atom_site_refinement_flags_posn
_atom_site_refinement_flags_occupancy
_atom_site_disorder_assembly
_atom_site_disorder_group
Pd1 Pd 0.31586(3) 0.05853(2) 0.01430(3) 0.03069(9) Uani 1 1 d . . . .
Cl1 Cl 0.61218(13) 0.01182(11) 0.20060(12) 0.0648(4) Uani 1 1 d . . . .
Cl2 Cl -0.3532(6) 0.1737(4) -0.0385(7) 0.0467(12) Uani 0.2 1 d . P A 1
N1 N 0.2415(3) 0.12323(16) 0.1971(3) 0.0217(5) Uani 1 1 d . . . .
C1 C 0.0823(4) 0.1002(2) -0.1334(4) 0.0259(6) Uani 1 1 d . . . .
C2 C 0.0233(5) 0.1024(2) -0.3101(4) 0.0304(7) Uani 1 1 d . . . .
H2 H 0.098041 0.081204 -0.370674 0.036 Uiso 1 1 calc R . . .
C3 C -0.1444(5) 0.1356(2) -0.3970(4) 0.0365(8) Uani 1 1 d . . . .
H3 H -0.182864 0.138088 -0.516892 0.044 Uiso 1 1 calc R . . .
C4 C -0.2552(6) 0.1648(3) -0.3109(5) 0.0425(9) Uani 1 1 d . . . .
H4 H -0.370818 0.186343 -0.371212 0.051 Uiso 1 1 calc R . . .
C5 C -0.1979(5) 0.1628(3) -0.1354(5) 0.0402(8) Uani 1 1 d . . . .
H5 H -0.274267 0.183389 -0.075766 0.048 Uiso 0.8 1 calc R P A 2
C6 C -0.0288(4) 0.1308(2) -0.0466(4) 0.0284(6) Uani 1 1 d . . . .
C7 C 0.0406(4) 0.1252(2) 0.1426(4) 0.0276(6) Uani 1 1 d . . . .
H7A H -0.000398 0.175087 0.192854 0.033 Uiso 1 1 calc R . . .
H7B H -0.005304 0.073051 0.181115 0.033 Uiso 1 1 calc R . . .
C8 C 0.3128(6) 0.2108(2) 0.2065(4) 0.0349(8) Uani 1 1 d . . . .
H8A H 0.443300 0.208707 0.231625 0.052 Uiso 1 1 calc GR . . .
H8B H 0.284097 0.242212 0.295982 0.052 Uiso 1 1 calc GR . . .
H8C H 0.258180 0.239551 0.098004 0.052 Uiso 1 1 calc GR . . .
C9 C 0.3104(5) 0.0844(2) 0.3665(4) 0.0270(6) Uani 1 1 d . . . .
H9A H 0.268181 0.025482 0.361458 0.040 Uiso 1 1 calc GR . . .
H9B H 0.266894 0.116820 0.445925 0.040 Uiso 1 1 calc GR . . .
H9C H 0.441943 0.085188 0.404698 0.040 Uiso 1 1 calc GR . . .

loop_
_atom_site_aniso_label
_atom_site_aniso_U_11
_atom_site_aniso_U_22
_atom_site_aniso_U_33
_atom_site_aniso_U_23
_atom_site_aniso_U_13
_atom_site_aniso_U_12
Pd1 0.02000(11) 0.05376(18) 0.01935(11) -0.01273(11) 0.00775(8) 0.00036(11)
Cl1 0.0273(4) 0.1353(12) 0.0260(4) -0.0367(6) 0.0003(3) 0.0244(6)
Cl2 0.032(2) 0.057(3) 0.049(3) -0.005(2) 0.0111(19) 0.016(2)
N1 0.0242(11) 0.0222(12) 0.0206(11) -0.0017(9) 0.0099(9) -0.0019(9)
C1 0.0269(14) 0.0260(15) 0.0255(14) -0.0018(11) 0.0093(11) -0.0052(12)
C2 0.0338(16) 0.0316(17) 0.0256(14) -0.0033(12) 0.0091(12) -0.0076(13)
C3 0.044(2) 0.0301(17) 0.0270(15) -0.0028(13) -0.0010(14) -0.0044(15)
C4 0.0387(19) 0.040(2) 0.0375(19) -0.0073(16) -0.0034(15) 0.0080(17)
C5 0.0311(17) 0.047(2) 0.0395(19) -0.0090(17) 0.0073(15) 0.0062(16)
C6 0.0285(15) 0.0303(16) 0.0275(14) -0.0028(12) 0.0106(12) -0.0004(13)
C7 0.0270(14) 0.0321(16) 0.0270(14) -0.0030(12) 0.0133(12) 0.0030(12)
C8 0.050(2) 0.0280(17) 0.0283(15) -0.0020(13) 0.0150(15) -0.0121(15)
C9 0.0330(16) 0.0297(15) 0.0209(13) -0.0006(11) 0.0124(12) 0.0036(13)

loop_
_atom_type_symbol
_atom_type_description
_atom_type_scat_dispersion_real
_atom_type_scat_dispersion_imag
_atom_type_scat_source
C C 0.0033 0.0016 'International Tables Vol C Tables 4.2.6.8 and 6.1.1.4'
H H 0.0000 0.0000 'International Tables Vol C Tables 4.2.6.8 and 6.1.1.4'
Cl Cl 0.1484 0.1585 'International Tables Vol C Tables 4.2.6.8 and 6.1.1.4'
N N 0.0061 0.0033 'International Tables Vol C Tables 4.2.6.8 and 6.1.1.4'
Pd Pd -0.9988 1.0072 'International Tables Vol C Tables 4.2.6.8 and 6.1.1.4'

loop_
_geom_angle_atom_site_label_1
_geom_angle_atom_site_label_2
_geom_angle_atom_site_label_3
_geom_angle
_geom_angle_site_symmetry_1
_geom_angle_site_symmetry_3
Cl1 Pd1 Cl1 86.10(3) 3_655 .
N1 Pd1 Cl1 96.50(7) . .
N1 Pd1 Cl1 177.38(8) . 3_655
C1 Pd1 Cl1 94.74(10) . 3_655
C1 Pd1 Cl1 177.88(10) . .
C1 Pd1 N1 82.65(12) . .
Pd1 Cl1 Pd1 93.91(3) 3_655 .
C7 N1 Pd1 107.75(18) . .
C8 N1 Pd1 107.74(19) . .
C8 N1 C7 110.0(3) . .
C9 N1 Pd1 113.64(19) . .
C9 N1 C7 109.2(2) . .
C9 N1 C8 108.5(3) . .
C2 C1 Pd1 126.7(3) . .
C6 C1 Pd1 113.9(2) . .
C6 C1 C2 119.4(3) . .
C1 C2 H2 120.0 . .
C3 C2 C1 120.1(3) . .
C3 C2 H2 120.0 . .
C2 C3 H3 119.8 . .
C4 C3 C2 120.5(3) . .
C4 C3 H3 119.8 . .
C3 C4 H4 120.0 . .
C3 C4 C5 119.9(4) . .
C5 C4 H4 120.0 . .
C4 C5 Cl2 117.8(4) . .
C4 C5 H5 119.9 . .
C4 C5 C6 120.1(4) . .
C6 C5 Cl2 119.9(4) . .
C6 C5 H5 119.9 . .
C1 C6 C5 120.0(3) . .
C1 C6 C7 116.9(3) . .
C5 C6 C7 123.1(3) . .
N1 C7 C6 108.4(2) . .
N1 C7 H7A 110.0 . .
N1 C7 H7B 110.0 . .
C6 C7 H7A 110.0 . .
C6 C7 H7B 110.0 . .
H7A C7 H7B 108.4 . .
N1 C8 H8A 109.5 . .
N1 C8 H8B 109.5 . .
N1 C8 H8C 109.5 . .
H8A C8 H8B 109.5 . .
H8A C8 H8C 109.5 . .
H8B C8 H8C 109.5 . .
N1 C9 H9A 109.5 . .
N1 C9 H9B 109.5 . .
N1 C9 H9C 109.5 . .
H9A C9 H9B 109.5 . .
H9A C9 H9C 109.5 . .
H9B C9 H9C 109.5 . .

loop_
_geom_bond_atom_site_label_1
_geom_bond_atom_site_label_2
_geom_bond_distance
_geom_bond_site_symmetry_2
Pd1 Cl1 2.3257(9) 3_655
Pd1 Cl1 2.4641(10) .
Pd1 N1 2.068(2) .
Pd1 C1 1.969(3) .
Cl2 C5 1.674(6) .
N1 C7 1.497(4) .
N1 C8 1.478(4) .
N1 C9 1.475(4) .
C1 C2 1.399(4) .
C1 C6 1.386(4) .
C2 H2 0.9500 .
C2 C3 1.387(5) .
C3 H3 0.9500 .
C3 C4 1.373(6) .
C4 H4 0.9500 .
C4 C5 1.389(6) .
C5 H5 0.9500 .
C5 C6 1.394(5) .
C6 C7 1.500(4) .
C7 H7A 0.9900 .
C7 H7B 0.9900 .
C8 H8A 0.9800 .
C8 H8B 0.9800 .
C8 H8C 0.9800 .
C9 H9A 0.9800 .
C9 H9B 0.9800 .
C9 H9C 0.9800 .
